data_7200864
loop_
_publ_author_name
'Rayat, Sundeep'
'Alawode, Olajide'
'Desper, John'

_publ_section_title
;
 Intermolecular interactions in the crystal structures of substituted
 tetrazolones
;
_journal_issue 9
_journal_name_full CrystEngComm
_journal_page_first 1892
_journal_paper_doi 10.1039/b823041b
_journal_volume 11
_journal_year 2009
_chemical_formula_moiety 'C9 H10 N4 O2'
_chemical_formula_sum 'C9 H10 N4 O2'
_chemical_formula_weight 206.21
_chemical_name_systematic
;
HG864A 2-(3-methoxyphenyl)-5-methyl-tetrazolone
;
_space_group_IT_number 61
_symmetry_cell_setting orthorhombic
_symmetry_space_group_name_Hall '-P 2ac 2ab'
_symmetry_space_group_name_H-M 'P b c a'
_atom_sites_solution_hydrogens geom
_atom_sites_solution_primary direct
_atom_sites_solution_secondary difmap
_audit_creation_method SHELXL-97
_cell_angle_alpha 90.00
_cell_angle_beta 90.00
_cell_angle_gamma 90.00
_cell_formula_units_Z 8
_cell_length_a 8.8329(5)
_cell_length_b 13.1354(8)
_cell_length_c 16.0027(9)
_cell_measurement_reflns_used 5776
_cell_measurement_temperature 120(2)
_cell_measurement_theta_max 32.88
_cell_measurement_theta_min 2.55
_cell_volume 1856.69(19)
_computing_cell_refinement 'Bruker SMART'
_computing_data_collection 'Bruker SMART'
_computing_data_reduction 'Bruker SAINT'
_computing_molecular_graphics 'Bruker SHELXTL'
_computing_publication_material 'Bruker SHELXTL'
_computing_structure_refinement 'SHELXL-97 (Sheldrick, 1997)'
_computing_structure_solution 'SHELXS-97 (Sheldrick, 1990)'
_diffrn_ambient_temperature 120(2)
_diffrn_measured_fraction_theta_full 0.976
_diffrn_measured_fraction_theta_max 0.976
_diffrn_measurement_device_type 'CCD area detector'
_diffrn_measurement_method 'phi and omega scans'
_diffrn_radiation_monochromator graphite
_diffrn_radiation_source 'fine-focus sealed tube'
_diffrn_radiation_type MoK\a
_diffrn_radiation_wavelength 0.71073
_diffrn_reflns_av_R_equivalents 0.0594
_diffrn_reflns_av_sigmaI/netI 0.0343
_diffrn_reflns_limit_h_max 13
_diffrn_reflns_limit_h_min -13
_diffrn_reflns_limit_k_max 19
_diffrn_reflns_limit_k_min -19
_diffrn_reflns_limit_l_max 23
_diffrn_reflns_limit_l_min -24
_diffrn_reflns_number 24903
_diffrn_reflns_theta_full 33.06
_diffrn_reflns_theta_max 33.06
_diffrn_reflns_theta_min 2.55
_exptl_absorpt_coefficient_mu 0.109
_exptl_absorpt_correction_type none
_exptl_crystal_colour colourless
_exptl_crystal_density_diffrn 1.475
_exptl_crystal_density_method 'not measured'
_exptl_crystal_description prism
_exptl_crystal_F_000 864
_exptl_crystal_size_max 0.28
_exptl_crystal_size_mid 0.22
_exptl_crystal_size_min 0.15
_refine_diff_density_max 0.509
_refine_diff_density_min -0.231
_refine_diff_density_rms 0.055
_refine_ls_extinction_method none
_refine_ls_goodness_of_fit_ref 1.060
_refine_ls_hydrogen_treatment constr
_refine_ls_matrix_type full
_refine_ls_number_parameters 138
_refine_ls_number_reflns 3437
_refine_ls_number_restraints 0
_refine_ls_restrained_S_all 1.060
_refine_ls_R_factor_all 0.0567
_refine_ls_R_factor_gt 0.0410
_refine_ls_shift/su_max 0.000
_refine_ls_shift/su_mean 0.000
_refine_ls_structure_factor_coef Fsqd
_refine_ls_weighting_details 'calc w=1/[\s^2^(Fo^2^)+(0.0725P)^2^+0.1000P] where P=(Fo^2^+2Fc^2^)/3'
_refine_ls_weighting_scheme calc
_refine_ls_wR_factor_gt 0.1158
_refine_ls_wR_factor_ref 0.1261
_reflns_number_gt 2672
_reflns_number_total 3437
_reflns_threshold_expression >2sigma(I)
_cod_data_source_file b823041b.txt
_cod_data_source_block oa0803m
_cod_depositor_comments
;
The following automatic conversions were performed:
'_symmetry_cell_setting' value 'Orthorhombic' changed to 'orthorhombic'
according to '/home/saulius/struct/CIF-dictionaries/cif_core.dic'
dictionary named 'cif_core.dic' version 2.4.1 from 2010-06-29.

Automatic conversion script
Id: cif_fix_enum 1527 2010-12-29 10:47:43Z saulius 
;
_cod_original_sg_symbol_H-M Pbca
_cod_database_code 7200864

loop_
_symmetry_equiv_pos_as_xyz
'x, y, z'
'-x+1/2, -y, z+1/2'
'-x, y+1/2, -z+1/2'
'x+1/2, -y+1/2, -z'
'-x, -y, -z'
'x-1/2, y, -z-1/2'
'x, -y-1/2, z-1/2'
'-x-1/2, y-1/2, z'

loop_
_atom_site_label
_atom_site_type_symbol
_atom_site_fract_x
_atom_site_fract_y
_atom_site_fract_z
_atom_site_U_iso_or_equiv
_atom_site_adp_type
_atom_site_occupancy
_atom_site_symmetry_multiplicity
_atom_site_calc_flag
_atom_site_refinement_flags
_atom_site_disorder_assembly
_atom_site_disorder_group
N11 N 0.37691(9) 0.11595(6) 0.56216(5) 0.01596(16) Uani 1 1 d . . .
N12 N 0.41024(10) 0.10909(7) 0.64582(5) 0.01992(18) Uani 1 1 d . . .
N13 N 0.28686(10) 0.09315(7) 0.68532(5) 0.02019(18) Uani 1 1 d . . .
N14 N 0.17212(9) 0.08893(7) 0.62921(5) 0.01662(17) Uani 1 1 d . . .
C15 C 0.22262(10) 0.10358(7) 0.54918(6) 0.01525(18) Uani 1 1 d . . .
O15 O 0.14916(8) 0.10444(6) 0.48463(4) 0.01996(16) Uani 1 1 d . . .
C16 C 0.01749(11) 0.06842(9) 0.65424(6) 0.0222(2) Uani 1 1 d . . .
H16A H -0.0371 0.1329 0.6610 0.033 Uiso 1 1 calc R . .
H16B H 0.0174 0.0313 0.7074 0.033 Uiso 1 1 calc R . .
H16C H -0.0325 0.0272 0.6113 0.033 Uiso 1 1 calc R . .
C21 C 0.49455(10) 0.13013(7) 0.50264(6) 0.01508(17) Uani 1 1 d . . .
C22 C 0.45627(10) 0.14563(8) 0.41952(6) 0.01780(19) Uani 1 1 d . . .
H22 H 0.3531 0.1484 0.4030 0.021 Uiso 1 1 calc R . .
C23 C 0.57120(11) 0.15704(8) 0.36061(6) 0.01706(19) Uani 1 1 d . . .
O23 O 0.52277(8) 0.17061(7) 0.28019(4) 0.02428(19) Uani 1 1 d . . .
C24 C 0.72252(11) 0.15421(8) 0.38482(6) 0.01807(19) Uani 1 1 d . . .
H24 H 0.8008 0.1623 0.3447 0.022 Uiso 1 1 calc R . .
C25 C 0.75733(11) 0.13933(8) 0.46892(6) 0.0194(2) Uani 1 1 d . . .
H25 H 0.8605 0.1377 0.4857 0.023 Uiso 1 1 calc R . .
C26 C 0.64516(11) 0.12691(8) 0.52867(6) 0.01813(19) Uani 1 1 d . . .
H26 H 0.6702 0.1165 0.5858 0.022 Uiso 1 1 calc R . .
C27 C 0.63719(12) 0.17761(9) 0.21718(6) 0.0242(2) Uani 1 1 d . . .
H27A H 0.5893 0.1835 0.1622 0.036 Uiso 1 1 calc R . .
H27B H 0.7005 0.1164 0.2187 0.036 Uiso 1 1 calc R . .
H27C H 0.7001 0.2377 0.2275 0.036 Uiso 1 1 calc R . .

loop_
_atom_site_aniso_label
_atom_site_aniso_U_11
_atom_site_aniso_U_22
_atom_site_aniso_U_33
_atom_site_aniso_U_23
_atom_site_aniso_U_13
_atom_site_aniso_U_12
N11 0.0138(3) 0.0213(4) 0.0128(3) -0.0003(3) -0.0010(3) 0.0002(3)
N12 0.0184(4) 0.0288(4) 0.0126(3) -0.0012(3) -0.0013(3) 0.0003(3)
N13 0.0190(4) 0.0267(4) 0.0149(3) -0.0009(3) -0.0021(3) 0.0000(3)
N14 0.0155(3) 0.0217(4) 0.0127(3) -0.0006(3) 0.0008(3) -0.0006(3)
C15 0.0143(4) 0.0173(4) 0.0142(4) -0.0009(3) 0.0009(3) -0.0001(3)
O15 0.0154(3) 0.0290(4) 0.0154(3) 0.0013(3) -0.0019(2) -0.0016(3)
C16 0.0175(4) 0.0298(5) 0.0194(4) -0.0002(4) 0.0042(3) -0.0033(4)
C21 0.0126(4) 0.0170(4) 0.0156(4) -0.0009(3) 0.0003(3) 0.0002(3)
C22 0.0132(4) 0.0250(5) 0.0153(4) -0.0004(3) 0.0002(3) 0.0002(3)
C23 0.0143(4) 0.0217(4) 0.0151(4) -0.0012(3) 0.0013(3) 0.0001(3)
O23 0.0159(3) 0.0431(5) 0.0139(3) 0.0026(3) 0.0024(2) -0.0009(3)
C24 0.0125(4) 0.0195(4) 0.0222(4) -0.0014(3) 0.0022(3) -0.0004(3)
C25 0.0131(4) 0.0219(5) 0.0232(4) -0.0008(4) -0.0012(3) -0.0004(3)
C26 0.0143(4) 0.0208(4) 0.0193(4) -0.0001(3) -0.0020(3) 0.0002(3)
C27 0.0207(4) 0.0340(6) 0.0178(4) -0.0010(4) 0.0063(4) -0.0042(4)

loop_
_atom_type_symbol
_atom_type_description
_atom_type_scat_dispersion_real
_atom_type_scat_dispersion_imag
_atom_type_scat_source
C C 0.0033 0.0016 'International Tables Vol C Tables 4.2.6.8 and 6.1.1.4'
H H 0.0000 0.0000 'International Tables Vol C Tables 4.2.6.8 and 6.1.1.4'
N N 0.0061 0.0033 'International Tables Vol C Tables 4.2.6.8 and 6.1.1.4'
O O 0.0106 0.0060 'International Tables Vol C Tables 4.2.6.8 and 6.1.1.4'

loop_
_geom_angle_atom_site_label_1
_geom_angle_atom_site_label_2
_geom_angle_atom_site_label_3
_geom_angle
_geom_angle_site_symmetry_1
_geom_angle_site_symmetry_3
_geom_angle_publ_flag
N12 N11 C15 110.40(8) . . ?
N12 N11 C21 120.32(8) . . ?
C15 N11 C21 129.24(8) . . ?
N13 N12 N11 108.07(8) . . ?
N12 N13 N14 108.48(8) . . ?
N13 N14 C15 111.73(8) . . ?
N13 N14 C16 121.97(8) . . ?
C15 N14 C16 126.28(8) . . ?
O15 C15 N14 128.31(9) . . ?
O15 C15 N11 130.38(9) . . ?
N14 C15 N11 101.32(7) . . ?
N14 C16 H16A 109.5 . . ?
N14 C16 H16B 109.5 . . ?
H16A C16 H16B 109.5 . . ?
N14 C16 H16C 109.5 . . ?
H16A C16 H16C 109.5 . . ?
H16B C16 H16C 109.5 . . ?
C22 C21 C26 121.55(9) . . ?
C22 C21 N11 118.90(8) . . ?
C26 C21 N11 119.54(8) . . ?
C21 C22 C23 119.13(8) . . ?
C21 C22 H22 120.4 . . ?
C23 C22 H22 120.4 . . ?
O23 C23 C24 124.45(8) . . ?
O23 C23 C22 115.00(8) . . ?
C24 C23 C22 120.55(9) . . ?
C23 O23 C27 116.78(8) . . ?
C23 C24 C25 118.96(9) . . ?
C23 C24 H24 120.5 . . ?
C25 C24 H24 120.5 . . ?
C26 C25 C24 121.64(9) . . ?
C26 C25 H25 119.2 . . ?
C24 C25 H25 119.2 . . ?
C25 C26 C21 118.17(9) . . ?
C25 C26 H26 120.9 . . ?
C21 C26 H26 120.9 . . ?
O23 C27 H27A 109.5 . . ?
O23 C27 H27B 109.5 . . ?
H27A C27 H27B 109.5 . . ?
O23 C27 H27C 109.5 . . ?
H27A C27 H27C 109.5 . . ?
H27B C27 H27C 109.5 . . ?

loop_
_geom_bond_atom_site_label_1
_geom_bond_atom_site_label_2
_geom_bond_distance
_geom_bond_site_symmetry_2
_geom_bond_publ_flag
N11 N12 1.3737(11) . ?
N11 C15 1.3881(12) . ?
N11 C21 1.4219(12) . ?
N12 N13 1.2770(12) . ?
N13 N14 1.3552(11) . ?
N14 C15 1.3697(11) . ?
N14 C16 1.4486(13) . ?
C15 O15 1.2199(11) . ?
C16 H16A 0.9800 . ?
C16 H16B 0.9800 . ?
C16 H16C 0.9800 . ?
C21 C22 1.3874(13) . ?
C21 C26 1.3947(13) . ?
C22 C23 1.3936(13) . ?
C22 H22 0.9500 . ?
C23 O23 1.3678(11) . ?
C23 C24 1.3921(13) . ?
O23 C27 1.4306(12) . ?
C24 C25 1.3942(14) . ?
C24 H24 0.9500 . ?
C25 C26 1.3865(14) . ?
C25 H25 0.9500 . ?
C26 H26 0.9500 . ?
C27 H27A 0.9800 . ?
C27 H27B 0.9800 . ?
C27 H27C 0.9800 . ?

loop_
_geom_torsion_atom_site_label_1
_geom_torsion_atom_site_label_2
_geom_torsion_atom_site_label_3
_geom_torsion_atom_site_label_4
_geom_torsion
_geom_torsion_site_symmetry_1
_geom_torsion_site_symmetry_2
_geom_torsion_site_symmetry_3
_geom_torsion_site_symmetry_4
_geom_torsion_publ_flag
C15 N11 N12 N13 0.11(11) . . . . ?
C21 N11 N12 N13 -177.82(8) . . . . ?
N11 N12 N13 N14 0.22(11) . . . . ?
N12 N13 N14 C15 -0.48(11) . . . . ?
N12 N13 N14 C16 177.99(9) . . . . ?
N13 N14 C15 O15 -179.95(10) . . . . ?
C16 N14 C15 O15 1.65(17) . . . . ?
N13 N14 C15 N11 0.51(10) . . . . ?
C16 N14 C15 N11 -177.88(9) . . . . ?
N12 N11 C15 O15 -179.90(10) . . . . ?
C21 N11 C15 O15 -2.20(17) . . . . ?
N12 N11 C15 N14 -0.37(10) . . . . ?
C21 N11 C15 N14 177.32(9) . . . . ?
N12 N11 C21 C22 -174.45(9) . . . . ?
C15 N11 C21 C22 8.05(15) . . . . ?
N12 N11 C21 C26 6.37(14) . . . . ?
C15 N11 C21 C26 -171.13(10) . . . . ?
C26 C21 C22 C23 0.75(15) . . . . ?
N11 C21 C22 C23 -178.41(9) . . . . ?
C21 C22 C23 O23 179.17(9) . . . . ?
C21 C22 C23 C24 -0.79(15) . . . . ?
C24 C23 O23 C27 2.95(15) . . . . ?
C22 C23 O23 C27 -177.01(9) . . . . ?
O23 C23 C24 C25 -179.67(10) . . . . ?
C22 C23 C24 C25 0.28(15) . . . . ?
C23 C24 C25 C26 0.28(15) . . . . ?
C24 C25 C26 C21 -0.31(15) . . . . ?
C22 C21 C26 C25 -0.21(15) . . . . ?
N11 C21 C26 C25 178.95(9) . . . . ?

loop_
_cod_related_entry_id
_cod_related_entry_database
_cod_related_entry_code
1 ChemSpider 25940880
